data_1531345
loop_
_publ_author_name
'Giacovazzo, C.'
'Menchetti, S.'

_publ_section_title
;
 Sulla Struttura della Amarantite
;
_journal_name_full
;
Rendiconti della Societa Italiana di Mineralogia e Petrologia
;
_journal_page_first 399
_journal_page_last 406
_journal_volume 25
_journal_year 1969
_chemical_formula_sum 'Fe2 H14 O16 S2'
_chemical_name_systematic 'Fe2 (S O4)2 O (H2 O)7'
_space_group_IT_number 2
_symmetry_space_group_name_Hall '-P 1'
_symmetry_space_group_name_H-M 'P -1'
_cell_angle_alpha 95.58
_cell_angle_beta 90.28
_cell_angle_gamma 97.28
_cell_formula_units_Z 2
_cell_length_a 8.935
_cell_length_b 11.631
_cell_length_c 6.661
_cell_volume 683.293
_citation_journal_id_ASTM SIMPAL
_cod_data_source_file Giacovazzo_SIMPAL_1969_1577.cif
_cod_data_source_block H14Fe2O16S2
_cod_original_cell_volume 683.2932
_cod_original_formula_sum 'H14 Fe2 O16 S2'
_cod_database_code 1531345

loop_
_symmetry_equiv_pos_as_xyz
x,y,z
-x,-y,-z

loop_
_atom_site_label
_atom_site_type_symbol
_atom_site_fract_x
_atom_site_fract_y
_atom_site_fract_z
_atom_site_occupancy
_atom_site_U_iso_or_equiv
O6 O-2 0.7807 0.1598 0.4197 1 0.0
S1 S+6 0.8328 0.6506 0.0789 1 0.0
O10 O-2 0.5371 0.7777 0.4 1 0.0
O4 O-2 0.8526 0.593 0.2572 1 0.0
O2 O-2 0.2936 0.4062 0.0493 1 0.0
O9 O-2 0.9856 0.0944 0.1101 1 0.0
O11 O-2 0.8852 0.386 0.3906 1 0.0
O16 O-2 0.1137 0.2508 0.4085 1 0.0
O8 O-2 0.0927 0.8888 0.294 1 0.0
S2 S+6 0.2115 0.9323 0.4465 1 0.0
O7 O-2 0.3547 0.9588 0.3557 1 0.0
O13 O-2 0.2816 0.6266 0.264 1 0.0
O14 O-2 0.7041 0.9603 0.0265 1 0.0
Fe2 Fe+3 0.9261 0.2369 0.2257 1 0.0
Fe1 Fe+3 0.9126 0.9361 0.1435 1 0.0
O15 O-2 0.4561 0.2335 0.1856 1 0.0
O1 O-2 0.0263 0.3428 0.0354 1 0.0
O3 O-2 0.8021 0.7718 0.1477 1 0.0
O5 O-2 0.8306 0.9631 0.4327 1 0.0
O12 O-2 0.7387 0.2338 0.0481 1 0.0
